data_4350755
loop_
_publ_author_name
'Adhikary, Anubendu'
'Schwartz, Jason R.'
'Meadows, Lonnie M.'
'Krause, Jeanette A.'
'Guan, Hairong'

_publ_section_title
;
 Interaction of alkynes with palladium POCOP-pincer hydride complexes and
 its unexpected relation to palladium-catalyzed hydrogenation of alkynes
;
_journal_issue 1
_journal_name_full 'Inorg. Chem. Front.'
_journal_page_first 71
_journal_paper_doi 10.1039/C3QI00073G
_journal_volume 1
_journal_year 2014
_chemical_formula_moiety 'C30 H44 O2 P2 Pd'
_chemical_formula_sum 'C30 H44 O2 P2 Pd'
_chemical_formula_weight 604.99
_space_group_IT_number 7
_space_group_name_Hall 'P -2yc'
_space_group_name_H-M_alt 'P 1 c 1'
_symmetry_cell_setting monoclinic
_symmetry_space_group_name_Hall 'P -2yc'
_symmetry_space_group_name_H-M 'P 1 c 1'
_atom_sites_solution_hydrogens geom
_atom_sites_solution_primary direct
_atom_sites_solution_secondary difmap
_audit_creation_method SHELXL-97
_cell_angle_alpha 90.00
_cell_angle_beta 96.9650(16)
_cell_angle_gamma 90.00
_cell_formula_units_Z 6
_cell_length_a 26.224(3)
_cell_length_b 15.8839(18)
_cell_length_c 11.0864(12)
_cell_measurement_reflns_used 9984
_cell_measurement_temperature 150(2)
_cell_measurement_theta_max 31.73
_cell_measurement_theta_min 2.45
_cell_volume 4583.8(9)
_computing_cell_refinement 'Bruker SAINT v8.32B'
_computing_data_collection 'Bruker APEX2 v2013.6.2'
_computing_data_reduction 'Bruker SAINT v8.32B'
_computing_molecular_graphics 'Bruker SHELXTL v6.14'
_computing_publication_material 'Bruker SHELXTL v6.14'
_computing_structure_refinement 'Bruker SHELXTL v6.14'
_computing_structure_solution 'Bruker SHELXTL v6.14'
_diffrn_ambient_temperature 150(2)
_diffrn_measured_fraction_theta_full 0.995
_diffrn_measured_fraction_theta_max 0.995
_diffrn_measurement_device_type 'Bruker AXS APEXII CCD diffractometer'
_diffrn_measurement_method 'omega scans'
_diffrn_radiation_monochromator 'Si-<111> channel cut crystal'
_diffrn_radiation_source synchrotron
_diffrn_radiation_type synchrotron
_diffrn_radiation_wavelength 0.77490
_diffrn_reflns_av_R_equivalents 0.0558
_diffrn_reflns_av_sigmaI/netI 0.0683
_diffrn_reflns_limit_h_max 34
_diffrn_reflns_limit_h_min -34
_diffrn_reflns_limit_k_max 21
_diffrn_reflns_limit_k_min -21
_diffrn_reflns_limit_l_max 14
_diffrn_reflns_limit_l_min -14
_diffrn_reflns_number 57801
_diffrn_reflns_theta_full 31.11
_diffrn_reflns_theta_max 31.11
_diffrn_reflns_theta_min 1.64
_diffrn_standards_decay_% 0
_diffrn_standards_interval_count 0
_diffrn_standards_number 0
_exptl_absorpt_coefficient_mu 0.915
_exptl_absorpt_correction_T_max 0.9954
_exptl_absorpt_correction_T_min 0.9557
_exptl_absorpt_correction_type multi-scan
_exptl_absorpt_process_details 'SADABS v2012/1 (Sheldrick)'
_exptl_crystal_colour colorless
_exptl_crystal_density_diffrn 1.315
_exptl_crystal_density_method 'not measured'
_exptl_crystal_description plate
_exptl_crystal_F_000 1896
_exptl_crystal_size_max 0.05
_exptl_crystal_size_mid 0.05
_exptl_crystal_size_min 0.005
_refine_diff_density_max 0.965
_refine_diff_density_min -0.506
_refine_diff_density_rms 0.072
_refine_ls_abs_structure_details 'Flack H D (1983), Acta Cryst. A39, 876-881, 6579 Friedel pairs'
_refine_ls_abs_structure_Flack 0.358(15)
_refine_ls_extinction_method none
_refine_ls_goodness_of_fit_ref 1.023
_refine_ls_hydrogen_treatment constr
_refine_ls_matrix_type full
_refine_ls_number_parameters 983
_refine_ls_number_reflns 22449
_refine_ls_number_restraints 3
_refine_ls_restrained_S_all 1.024
_refine_ls_R_factor_all 0.0540
_refine_ls_R_factor_gt 0.0389
_refine_ls_shift/su_max 0.002
_refine_ls_shift/su_mean 0.000
_refine_ls_structure_factor_coef Fsqd
_refine_ls_weighting_details 'calc w=1/[\s^2^(Fo^2^)+(0.0307P)^2^+0.1236P] where P=(Fo^2^+2Fc^2^)/3'
_refine_ls_weighting_scheme calc
_refine_ls_wR_factor_gt 0.0861
_refine_ls_wR_factor_ref 0.0926
_reflns_number_gt 18123
_reflns_number_total 22449
_reflns_threshold_expression >2\s(I)
_cod_data_source_file c3qi00073g.txt
_cod_data_source_block 3A
_cod_depositor_comments
;
The following automatic conversions were performed:

data item '_symmetry_cell_setting' value 'Monoclinic' was changed to
'monoclinic' in accordance with the
/home/saulius/struct/COD-crude-data/automatic-downloads/DataCite-retrospective/RSC/depositions/lib/dictionaries/cif_core.dic
dictionary named 'cif_core.dic' version 2.4.2 last updated on
2011-04-26.

Automatic conversion script
Id: cif_fix_values 6909 2019-04-08 15:41:33Z antanas 
;
_cod_original_cell_volume 4583.9(9)
_cod_original_sg_symbol_H-M Pc
_cod_database_code 4350755

loop_
_symmetry_equiv_pos_as_xyz
'x, y, z'
'x, -y, z+1/2'

loop_
_atom_site_label
_atom_site_type_symbol
_atom_site_fract_x
_atom_site_fract_y
_atom_site_fract_z
_atom_site_U_iso_or_equiv
_atom_site_adp_type
_atom_site_occupancy
_atom_site_symmetry_multiplicity
_atom_site_calc_flag
_atom_site_refinement_flags
_atom_site_disorder_assembly
_atom_site_disorder_group
Pd1 Pd 0.315199(10) 0.752943(17) 0.39677(2) 0.01918(6) Uani 1 1 d . . .
P1A P 0.33362(4) 0.80356(7) 0.58902(9) 0.0268(2) Uani 1 1 d . A .
P2A P 0.27469(4) 0.68087(6) 0.23585(9) 0.0218(2) Uani 1 1 d . . .
O1A O 0.28889(12) 0.76373(19) 0.6656(3) 0.0365(7) Uani 1 1 d . . .
O2A O 0.22368(10) 0.63781(17) 0.2866(2) 0.0281(6) Uani 1 1 d . . .
C1A C 0.25695(15) 0.7019(3) 0.4741(4) 0.0242(9) Uani 1 1 d . . .
C2A C 0.25210(16) 0.7148(3) 0.5964(4) 0.0296(9) Uani 1 1 d . . .
C3A C 0.21256(17) 0.6808(3) 0.6528(4) 0.0409(12) Uani 1 1 d . . .
H3A H 0.2097 0.6918 0.7359 0.049 Uiso 1 1 calc R . .
C4A C 0.17716(18) 0.6299(3) 0.5833(4) 0.0452(13) Uani 1 1 d . . .
H4A H 0.1501 0.6050 0.6205 0.054 Uiso 1 1 calc R . .
C5A C 0.18020(17) 0.6145(3) 0.4624(4) 0.0372(10) Uani 1 1 d . . .
H5A H 0.1556 0.5798 0.4161 0.045 Uiso 1 1 calc R . .
C6A C 0.22051(14) 0.6514(3) 0.4096(4) 0.0260(8) Uani 1 1 d . . .
C7A C 0.3231(2) 0.9179(3) 0.6090(4) 0.0447(12) Uani 1 1 d . . .
C8A C 0.3618(2) 0.9678(3) 0.5440(4) 0.0549(15) Uani 1 1 d . . .
H8A H 0.3524 1.0275 0.5420 0.082 Uiso 1 1 calc R . .
H8B H 0.3613 0.9468 0.4608 0.082 Uiso 1 1 calc R . .
H8C H 0.3963 0.9609 0.5878 0.082 Uiso 1 1 calc R . .
C9A C 0.2696(2) 0.9338(4) 0.5463(6) 0.076(2) Uani 1 1 d . . .
H9A H 0.2621 0.9942 0.5479 0.114 Uiso 1 1 calc R . .
H9B H 0.2447 0.9029 0.5884 0.114 Uiso 1 1 calc R . .
H9C H 0.2674 0.9145 0.4618 0.114 Uiso 1 1 calc R . .
C10A C 0.3271(3) 0.9453(4) 0.7432(5) 0.075(2) Uani 1 1 d . . .
H10A H 0.3169 1.0045 0.7477 0.113 Uiso 1 1 calc R . .
H10B H 0.3626 0.9384 0.7812 0.113 Uiso 1 1 calc R . .
H10C H 0.3042 0.9103 0.7860 0.113 Uiso 1 1 calc R . .
C13A C 0.3924(2) 0.7604(3) 0.6761(5) 0.0364(12) Uani 1 1 d . . .
C14A C 0.3943(2) 0.6679(3) 0.6366(6) 0.082(2) Uani 1 1 d . A .
H14A H 0.4235 0.6398 0.6836 0.123 Uiso 1 1 calc R . .
H14B H 0.3982 0.6651 0.5499 0.123 Uiso 1 1 calc R . .
H14C H 0.3624 0.6397 0.6511 0.123 Uiso 1 1 calc R . .
C15A C 0.4399(2) 0.8047(4) 0.6412(6) 0.0574(15) Uani 1 1 d . A .
H15A H 0.4704 0.7705 0.6670 0.086 Uiso 1 1 calc R . .
H15B H 0.4434 0.8598 0.6812 0.086 Uiso 1 1 calc R . .
H15C H 0.4365 0.8124 0.5528 0.086 Uiso 1 1 calc R . .
C16A C 0.3896(3) 0.7477(5) 0.8121(7) 0.0430(18) Uiso 0.65 1 d P A 1
H16A H 0.4207 0.7190 0.8489 0.065 Uiso 0.65 1 calc PR A 1
H16B H 0.3594 0.7133 0.8231 0.065 Uiso 0.65 1 calc PR A 1
H16C H 0.3867 0.8025 0.8512 0.065 Uiso 0.65 1 calc PR A 1
C16 C 0.3980(6) 0.7898(10) 0.8118(13) 0.045(3) Uiso 0.35 1 d P A 2
H16J H 0.4235 0.7547 0.8601 0.068 Uiso 0.35 1 calc PR A 2
H16K H 0.3648 0.7844 0.8432 0.068 Uiso 0.35 1 calc PR A 2
H16L H 0.4091 0.8488 0.8170 0.068 Uiso 0.35 1 calc PR A 2
C19A C 0.24403(18) 0.7450(3) 0.1089(4) 0.0339(11) Uani 1 1 d . . .
C20A C 0.2245(2) 0.8234(3) 0.1703(5) 0.0461(12) Uani 1 1 d . . .
H20A H 0.2057 0.8596 0.1086 0.069 Uiso 1 1 calc R . .
H20B H 0.2538 0.8545 0.2118 0.069 Uiso 1 1 calc R . .
H20C H 0.2017 0.8062 0.2296 0.069 Uiso 1 1 calc R . .
C21A C 0.2830(2) 0.7716(4) 0.0255(5) 0.0519(15) Uani 1 1 d . . .
H21A H 0.2685 0.8168 -0.0281 0.078 Uiso 1 1 calc R . .
H21B H 0.2914 0.7233 -0.0236 0.078 Uiso 1 1 calc R . .
H21C H 0.3143 0.7916 0.0744 0.078 Uiso 1 1 calc R . .
C22A C 0.19904(17) 0.7006(3) 0.0330(4) 0.0403(11) Uani 1 1 d . . .
H22A H 0.1781 0.7423 -0.0155 0.060 Uiso 1 1 calc R . .
H22B H 0.1779 0.6716 0.0873 0.060 Uiso 1 1 calc R . .
H22C H 0.2124 0.6595 -0.0211 0.060 Uiso 1 1 calc R . .
C25A C 0.30825(16) 0.5861(3) 0.1895(4) 0.0292(9) Uani 1 1 d . . .
C26A C 0.3206(2) 0.5338(3) 0.3057(5) 0.0519(14) Uani 1 1 d . . .
H26A H 0.3398 0.4834 0.2877 0.078 Uiso 1 1 calc R . .
H26B H 0.2886 0.5172 0.3362 0.078 Uiso 1 1 calc R . .
H26C H 0.3414 0.5676 0.3673 0.078 Uiso 1 1 calc R . .
C27A C 0.2751(2) 0.5334(3) 0.0937(5) 0.0587(16) Uani 1 1 d . . .
H27A H 0.2915 0.4786 0.0852 0.088 Uiso 1 1 calc R . .
H27B H 0.2718 0.5629 0.0155 0.088 Uiso 1 1 calc R . .
H27C H 0.2410 0.5251 0.1192 0.088 Uiso 1 1 calc R . .
C28A C 0.3594(2) 0.6108(4) 0.1448(6) 0.0614(16) Uani 1 1 d . . .
H28A H 0.3780 0.5598 0.1261 0.092 Uiso 1 1 calc R . .
H28B H 0.3802 0.6429 0.2083 0.092 Uiso 1 1 calc R . .
H28C H 0.3526 0.6454 0.0715 0.092 Uiso 1 1 calc R . .
C31A C 0.37294(16) 0.8048(3) 0.3177(4) 0.0270(9) Uani 1 1 d . . .
C32A C 0.40727(15) 0.8387(3) 0.2717(4) 0.0268(9) Uani 1 1 d . . .
C33A C 0.44701(15) 0.8809(3) 0.2152(4) 0.0238(8) Uani 1 1 d . . .
C34A C 0.47286(16) 0.9514(3) 0.2705(4) 0.0316(9) Uani 1 1 d . . .
H34A H 0.4648 0.9706 0.3471 0.038 Uiso 1 1 calc R . .
C35A C 0.50962(17) 0.9926(3) 0.2145(5) 0.0387(11) Uani 1 1 d . . .
H35A H 0.5265 1.0403 0.2527 0.046 Uiso 1 1 calc R . .
C36A C 0.52237(18) 0.9658(3) 0.1039(5) 0.0430(12) Uani 1 1 d . . .
H36A H 0.5477 0.9948 0.0657 0.052 Uiso 1 1 calc R . .
C37A C 0.49804(19) 0.8966(3) 0.0492(4) 0.0415(12) Uani 1 1 d . . .
H37A H 0.5070 0.8778 -0.0269 0.050 Uiso 1 1 calc R . .
C38A C 0.46083(17) 0.8538(3) 0.1029(4) 0.0312(10) Uani 1 1 d . . .
H38A H 0.4445 0.8060 0.0638 0.037 Uiso 1 1 calc R . .
Pd2 Pd 0.667340(9) 0.251218(17) 0.178071(18) 0.01770(6) Uani 1 1 d . . .
P1B P 0.64377(4) 0.30115(6) -0.01341(9) 0.0212(2) Uani 1 1 d . . .
P2B P 0.71306(4) 0.18152(6) 0.33479(9) 0.0200(2) Uani 1 1 d . . .
O1B O 0.69002(11) 0.27030(17) -0.0935(2) 0.0261(6) Uani 1 1 d . . .
O2B O 0.76416(10) 0.14424(16) 0.2786(2) 0.0255(6) Uani 1 1 d . . .
C1B C 0.72616(14) 0.2078(2) 0.0936(3) 0.0191(8) Uani 1 1 d . . .
C2B C 0.72916(15) 0.2231(2) -0.0279(3) 0.0238(8) Uani 1 1 d . . .
C3B C 0.76922(16) 0.1939(3) -0.0879(4) 0.0307(9) Uani 1 1 d . . .
H3B H 0.7703 0.2054 -0.1716 0.037 Uiso 1 1 calc R . .
C4B C 0.80755(16) 0.1475(3) -0.0217(4) 0.0316(9) Uani 1 1 d . . .
H4B H 0.8355 0.1276 -0.0608 0.038 Uiso 1 1 calc R . .
C5B C 0.80633(15) 0.1294(3) 0.0994(4) 0.0298(9) Uani 1 1 d . . .
H5B H 0.8324 0.0962 0.1432 0.036 Uiso 1 1 calc R . .
C6B C 0.76598(14) 0.1610(2) 0.1557(3) 0.0223(8) Uani 1 1 d . . .
C7B C 0.64638(15) 0.4168(2) -0.0323(3) 0.0244(8) Uani 1 1 d . . .
C8B C 0.60550(16) 0.4594(3) 0.0324(4) 0.0325(9) Uani 1 1 d . . .
H8D H 0.6120 0.5201 0.0369 0.049 Uiso 1 1 calc R . .
H8E H 0.6065 0.4364 0.1147 0.049 Uiso 1 1 calc R . .
H8F H 0.5716 0.4490 -0.0127 0.049 Uiso 1 1 calc R . .
C9B C 0.69965(16) 0.4413(3) 0.0319(4) 0.0356(10) Uani 1 1 d . . .
H9D H 0.7041 0.5024 0.0270 0.053 Uiso 1 1 calc R . .
H9E H 0.7263 0.4129 -0.0078 0.053 Uiso 1 1 calc R . .
H9F H 0.7024 0.4242 0.1174 0.053 Uiso 1 1 calc R . .
C10B C 0.64219(19) 0.4451(3) -0.1663(4) 0.0409(11) Uani 1 1 d . . .
H10D H 0.6459 0.5064 -0.1700 0.061 Uiso 1 1 calc R . .
H10E H 0.6086 0.4287 -0.2081 0.061 Uiso 1 1 calc R . .
H10F H 0.6694 0.4181 -0.2059 0.061 Uiso 1 1 calc R . .
C13B C 0.58689(19) 0.2496(3) -0.0995(4) 0.0321(11) Uani 1 1 d . . .
C14B C 0.5892(2) 0.1577(3) -0.0553(5) 0.0584(15) Uani 1 1 d . . .
H14D H 0.5605 0.1261 -0.0983 0.088 Uiso 1 1 calc R . .
H14E H 0.5869 0.1563 0.0322 0.088 Uiso 1 1 calc R . .
H14F H 0.6217 0.1323 -0.0718 0.088 Uiso 1 1 calc R . .
C15B C 0.53757(18) 0.2879(4) -0.0660(6) 0.0536(14) Uani 1 1 d . . .
H15D H 0.5082 0.2545 -0.1023 0.080 Uiso 1 1 calc R . .
H15E H 0.5343 0.3458 -0.0968 0.080 Uiso 1 1 calc R . .
H15F H 0.5383 0.2883 0.0226 0.080 Uiso 1 1 calc R . .
C16B C 0.5873(2) 0.2518(4) -0.2364(4) 0.069(2) Uani 1 1 d . . .
H16D H 0.5589 0.2176 -0.2757 0.104 Uiso 1 1 calc R . .
H16E H 0.6200 0.2291 -0.2567 0.104 Uiso 1 1 calc R . .
H16F H 0.5834 0.3100 -0.2652 0.104 Uiso 1 1 calc R . .
C19B C 0.74424(18) 0.2457(2) 0.4623(4) 0.0283(9) Uani 1 1 d . . .
C20B C 0.7630(2) 0.3251(3) 0.4021(4) 0.0446(12) Uani 1 1 d . . .
H20D H 0.7827 0.3602 0.4638 0.067 Uiso 1 1 calc R . .
H20E H 0.7334 0.3568 0.3635 0.067 Uiso 1 1 calc R . .
H20F H 0.7850 0.3088 0.3404 0.067 Uiso 1 1 calc R . .
C21B C 0.7056(3) 0.2718(4) 0.5489(5) 0.0582(16) Uani 1 1 d . . .
H21D H 0.7199 0.3184 0.6002 0.087 Uiso 1 1 calc R . .
H21E H 0.6989 0.2238 0.6003 0.087 Uiso 1 1 calc R . .
H21F H 0.6735 0.2897 0.5015 0.087 Uiso 1 1 calc R . .
C22B C 0.79145(19) 0.2027(3) 0.5331(4) 0.0454(12) Uani 1 1 d . . .
H22D H 0.8058 0.2393 0.5999 0.068 Uiso 1 1 calc R . .
H22E H 0.8175 0.1925 0.4784 0.068 Uiso 1 1 calc R . .
H22F H 0.7811 0.1490 0.5661 0.068 Uiso 1 1 calc R . .
C25B C 0.68331(16) 0.0827(2) 0.3820(4) 0.0285(9) Uani 1 1 d . . .
C26B C 0.6695(2) 0.0341(3) 0.2625(4) 0.0527(14) Uani 1 1 d . . .
H26D H 0.6523 -0.0187 0.2792 0.079 Uiso 1 1 calc R . .
H26E H 0.7010 0.0215 0.2263 0.079 Uiso 1 1 calc R . .
H26F H 0.6466 0.0684 0.2060 0.079 Uiso 1 1 calc R . .
C27B C 0.7190(2) 0.0293(3) 0.4682(5) 0.0473(12) Uani 1 1 d . . .
H27D H 0.7036 -0.0263 0.4765 0.071 Uiso 1 1 calc R . .
H27E H 0.7245 0.0567 0.5479 0.071 Uiso 1 1 calc R . .
H27F H 0.7520 0.0230 0.4360 0.071 Uiso 1 1 calc R . .
C28B C 0.6341(2) 0.1028(3) 0.4362(5) 0.0523(14) Uani 1 1 d . . .
H28D H 0.6130 0.0519 0.4367 0.078 Uiso 1 1 calc R . .
H28E H 0.6148 0.1463 0.3872 0.078 Uiso 1 1 calc R . .
H28F H 0.6426 0.1233 0.5196 0.078 Uiso 1 1 calc R . .
C31B C 0.60817(16) 0.2968(3) 0.2605(4) 0.0245(9) Uani 1 1 d . . .
C32B C 0.57391(15) 0.3301(3) 0.3071(4) 0.0257(8) Uani 1 1 d . . .
C33B C 0.53442(15) 0.3740(2) 0.3602(4) 0.0248(8) Uani 1 1 d . . .
C34B C 0.51008(15) 0.4441(3) 0.3007(4) 0.0274(9) Uani 1 1 d . . .
H34B H 0.5188 0.4606 0.2234 0.033 Uiso 1 1 calc R . .
C35B C 0.47347(16) 0.4891(3) 0.3542(4) 0.0340(10) Uani 1 1 d . . .
H35B H 0.4569 0.5361 0.3133 0.041 Uiso 1 1 calc R . .
C36B C 0.46100(17) 0.4656(3) 0.4677(5) 0.0380(11) Uani 1 1 d . . .
H36B H 0.4367 0.4975 0.5053 0.046 Uiso 1 1 calc R . .
C37B C 0.48386(18) 0.3961(3) 0.5259(4) 0.0414(12) Uani 1 1 d . . .
H37B H 0.4746 0.3794 0.6025 0.050 Uiso 1 1 calc R . .
C38B C 0.52084(16) 0.3500(3) 0.4722(4) 0.0279(9) Uani 1 1 d . . .
H38B H 0.5366 0.3022 0.5127 0.034 Uiso 1 1 calc R . .
Pd3 Pd 1.000865(12) 0.750012(16) -0.00015(2) 0.02207(6) Uani 1 1 d . . .
P1C P 1.00108(4) 0.67961(6) -0.17879(9) 0.0246(2) Uani 1 1 d . . .
P2C P 1.02383(4) 0.84326(6) 0.15148(9) 0.0290(2) Uani 1 1 d . B .
O1C O 1.04854(10) 0.72128(18) -0.2452(2) 0.0307(6) Uani 1 1 d . . .
O2C O 1.06837(11) 0.90308(16) 0.1009(3) 0.0366(7) Uani 1 1 d . . .
C1C C 1.05667(14) 0.8124(2) -0.0720(3) 0.0224(8) Uani 1 1 d . . .
C2C C 1.07284(15) 0.7890(3) -0.1821(4) 0.0282(8) Uani 1 1 d . . .
C3C C 1.11231(16) 0.8313(3) -0.2328(4) 0.0338(10) Uani 1 1 d . . .
H3C H 1.1224 0.8145 -0.3087 0.041 Uiso 1 1 calc R . .
C4C C 1.13589(17) 0.8980(3) -0.1688(4) 0.0379(10) Uani 1 1 d . . .
H4C H 1.1623 0.9277 -0.2021 0.045 Uiso 1 1 calc R . .
C5C C 1.12208(16) 0.9233(3) -0.0562(4) 0.0348(10) Uani 1 1 d . . .
H5C H 1.1388 0.9691 -0.0128 0.042 Uiso 1 1 calc R . .
C6C C 1.08297(15) 0.8788(2) -0.0101(4) 0.0292(8) Uani 1 1 d . . .
C7C C 0.94445(16) 0.6991(3) -0.2922(4) 0.0331(9) Uani 1 1 d . . .
C8C C 0.89537(17) 0.6806(3) -0.2366(4) 0.0453(11) Uani 1 1 d . . .
H8G H 0.8656 0.6979 -0.2932 0.068 Uiso 1 1 calc R . .
H8H H 0.8957 0.7119 -0.1603 0.068 Uiso 1 1 calc R . .
H8I H 0.8933 0.6201 -0.2203 0.068 Uiso 1 1 calc R . .
C9C C 0.94668(19) 0.7936(3) -0.3227(5) 0.0481(12) Uani 1 1 d . . .
H9G H 0.9171 0.8085 -0.3817 0.072 Uiso 1 1 calc R . .
H9H H 0.9785 0.8057 -0.3574 0.072 Uiso 1 1 calc R . .
H9I H 0.9458 0.8268 -0.2484 0.072 Uiso 1 1 calc R . .
C10C C 0.94580(19) 0.6485(3) -0.4100(4) 0.0496(12) Uani 1 1 d . . .
H10G H 0.9174 0.6663 -0.4702 0.074 Uiso 1 1 calc R . .
H10H H 0.9424 0.5884 -0.3929 0.074 Uiso 1 1 calc R . .
H10I H 0.9785 0.6586 -0.4420 0.074 Uiso 1 1 calc R . .
C13C C 1.02197(16) 0.5688(2) -0.1658(4) 0.0312(9) Uani 1 1 d . . .
C14C C 1.06628(18) 0.5679(3) -0.0620(4) 0.0441(11) Uani 1 1 d . . .
H14G H 1.0790 0.5102 -0.0489 0.066 Uiso 1 1 calc R . .
H14H H 1.0540 0.5889 0.0125 0.066 Uiso 1 1 calc R . .
H14I H 1.0941 0.6041 -0.0833 0.066 Uiso 1 1 calc R . .
C15C C 0.97831(18) 0.5146(3) -0.1296(4) 0.0418(11) Uani 1 1 d . . .
H15G H 0.9915 0.4586 -0.1056 0.063 Uiso 1 1 calc R . .
H15H H 0.9514 0.5095 -0.1987 0.063 Uiso 1 1 calc R . .
H15I H 0.9640 0.5410 -0.0612 0.063 Uiso 1 1 calc R . .
C16C C 1.0423(2) 0.5331(3) -0.2818(4) 0.0497(12) Uani 1 1 d . . .
H16G H 1.0586 0.4784 -0.2632 0.075 Uiso 1 1 calc R . .
H16H H 1.0675 0.5722 -0.3090 0.075 Uiso 1 1 calc R . .
H16I H 1.0135 0.5263 -0.3463 0.075 Uiso 1 1 calc R . .
C19C C 0.9756(2) 0.9235(3) 0.1835(4) 0.0464(12) Uani 1 1 d D . .
C20C C 0.9623(4) 0.9677(6) 0.0607(8) 0.062(3) Uiso 0.60 1 d P B 1
H20G H 0.9355 1.0099 0.0675 0.093 Uiso 0.60 1 calc PR B 1
H20H H 0.9498 0.9261 -0.0012 0.093 Uiso 0.60 1 calc PR B 1
H20I H 0.9930 0.9953 0.0374 0.093 Uiso 0.60 1 calc PR B 1
C20 C 0.9385(5) 0.9377(10) 0.0610(12) 0.061(4) Uiso 0.40 1 d PD B 2
H20J H 0.9133 0.9815 0.0735 0.092 Uiso 0.40 1 calc PR B 2
H20K H 0.9205 0.8851 0.0373 0.092 Uiso 0.40 1 calc PR B 2
H20L H 0.9587 0.9553 -0.0034 0.092 Uiso 0.40 1 calc PR B 2
C21C C 0.9330(2) 0.8828(4) 0.2462(6) 0.080(2) Uani 1 1 d . B .
H21G H 0.9038 0.9216 0.2438 0.120 Uiso 1 1 calc R . .
H21H H 0.9460 0.8703 0.3309 0.120 Uiso 1 1 calc R . .
H21I H 0.9218 0.8305 0.2040 0.120 Uiso 1 1 calc R . .
C22C C 1.0009(3) 0.9958(4) 0.2627(7) 0.089(2) Uani 1 1 d . B .
H22G H 0.9781 1.0448 0.2567 0.134 Uiso 1 1 calc R . .
H22H H 1.0336 1.0111 0.2341 0.134 Uiso 1 1 calc R . .
H22I H 1.0072 0.9773 0.3476 0.134 Uiso 1 1 calc R . .
C25C C 1.0600(2) 0.7963(3) 0.2903(4) 0.0404(11) Uani 1 1 d . . .
C26C C 1.0942(2) 0.7304(4) 0.2379(5) 0.0680(18) Uani 1 1 d . B .
H26G H 1.1153 0.7018 0.3046 0.102 Uiso 1 1 calc R . .
H26H H 1.1166 0.7584 0.1856 0.102 Uiso 1 1 calc R . .
H26I H 1.0726 0.6891 0.1902 0.102 Uiso 1 1 calc R . .
C27C C 1.0948(3) 0.8580(4) 0.3661(5) 0.082(2) Uani 1 1 d . B .
H27G H 1.1198 0.8268 0.4219 0.123 Uiso 1 1 calc R . .
H27H H 1.0741 0.8940 0.4129 0.123 Uiso 1 1 calc R . .
H27I H 1.1130 0.8930 0.3124 0.123 Uiso 1 1 calc R . .
C28C C 1.0240(3) 0.7504(4) 0.3656(6) 0.075(2) Uani 1 1 d . B .
H28G H 1.0439 0.7133 0.4240 0.112 Uiso 1 1 calc R . .
H28H H 0.9994 0.7168 0.3119 0.112 Uiso 1 1 calc R . .
H28I H 1.0053 0.7916 0.4094 0.112 Uiso 1 1 calc R . .
C31C C 0.94578(16) 0.6875(3) 0.0756(4) 0.0296(9) Uani 1 1 d . . .
C32C C 0.91256(15) 0.6520(3) 0.1229(4) 0.0289(9) Uani 1 1 d . . .
C33C C 0.87283(14) 0.6109(2) 0.1808(3) 0.0246(8) Uani 1 1 d . . .
C34C C 0.85075(15) 0.5368(2) 0.1346(4) 0.0306(9) Uani 1 1 d . . .
H34C H 0.8612 0.5129 0.0630 0.037 Uiso 1 1 calc R . .
C35C C 0.81340(15) 0.4974(3) 0.1928(4) 0.0370(10) Uani 1 1 d . . .
H35C H 0.7985 0.4463 0.1609 0.044 Uiso 1 1 calc R . .
C36C C 0.79759(16) 0.5316(3) 0.2968(4) 0.0406(11) Uani 1 1 d . . .
H36C H 0.7723 0.5037 0.3367 0.049 Uiso 1 1 calc R . .
C37C C 0.81847(17) 0.6057(3) 0.3418(4) 0.0378(10) Uani 1 1 d . . .
H37C H 0.8071 0.6301 0.4121 0.045 Uiso 1 1 calc R . .
C38C C 0.85681(17) 0.6460(3) 0.2840(4) 0.0322(9) Uani 1 1 d . . .
H38C H 0.8716 0.6972 0.3158 0.039 Uiso 1 1 calc R . .

loop_
_atom_site_aniso_label
_atom_site_aniso_U_11
_atom_site_aniso_U_22
_atom_site_aniso_U_33
_atom_site_aniso_U_23
_atom_site_aniso_U_13
_atom_site_aniso_U_12
Pd1 0.02197(12) 0.01838(13) 0.01754(12) -0.00101(12) 0.00377(10) -0.00234(12)
P1A 0.0353(6) 0.0260(5) 0.0187(5) -0.0031(4) 0.0019(4) -0.0015(4)
P2A 0.0242(5) 0.0217(5) 0.0196(5) -0.0001(4) 0.0029(4) -0.0038(4)
O1A 0.0389(17) 0.051(2) 0.0200(15) -0.0022(13) 0.0064(13) -0.0033(14)
O2A 0.0292(15) 0.0319(15) 0.0230(14) 0.0014(11) 0.0027(11) -0.0132(12)
C1A 0.024(2) 0.028(2) 0.022(2) 0.0045(16) 0.0086(16) 0.0017(17)
C2A 0.028(2) 0.035(2) 0.026(2) 0.0069(18) 0.0036(17) 0.0067(18)
C3A 0.035(2) 0.066(3) 0.025(2) 0.014(2) 0.0144(19) 0.009(2)
C4A 0.027(2) 0.069(3) 0.042(3) 0.026(2) 0.010(2) -0.006(2)
C5A 0.028(2) 0.047(3) 0.037(2) 0.013(2) 0.0020(19) -0.0090(19)
C6A 0.022(2) 0.030(2) 0.025(2) 0.0061(16) 0.0024(16) 0.0007(16)
C7A 0.063(3) 0.034(3) 0.037(3) -0.014(2) 0.002(2) 0.004(2)
C8A 0.100(5) 0.027(2) 0.033(3) 0.0015(19) -0.010(3) -0.005(3)
C9A 0.073(4) 0.044(3) 0.105(5) -0.028(3) -0.012(4) 0.026(3)
C10A 0.144(6) 0.052(3) 0.032(3) -0.020(2) 0.016(3) 0.001(4)
C13A 0.037(3) 0.036(3) 0.033(3) -0.0030(19) -0.008(2) -0.008(2)
C14A 0.083(5) 0.029(3) 0.116(6) 0.016(3) -0.060(4) 0.003(3)
C15A 0.039(3) 0.063(4) 0.070(4) 0.019(3) 0.005(3) -0.002(3)
C19A 0.032(2) 0.045(3) 0.025(2) 0.003(2) 0.0029(18) -0.007(2)
C20A 0.050(3) 0.035(3) 0.049(3) 0.005(2) -0.011(2) 0.008(2)
C21A 0.049(3) 0.072(4) 0.035(3) 0.024(3) 0.005(2) -0.016(3)
C22A 0.038(3) 0.058(3) 0.022(2) 0.004(2) -0.0070(18) 0.001(2)
C25A 0.037(2) 0.028(2) 0.023(2) -0.0111(16) 0.0056(17) -0.0012(17)
C26A 0.077(4) 0.034(3) 0.044(3) -0.004(2) 0.004(3) 0.019(3)
C27A 0.080(4) 0.040(3) 0.051(3) -0.027(2) -0.013(3) 0.008(3)
C28A 0.056(3) 0.054(3) 0.080(4) -0.010(3) 0.034(3) 0.017(3)
C31A 0.029(2) 0.032(2) 0.020(2) -0.0024(16) 0.0022(17) 0.0020(18)
C32A 0.029(2) 0.027(2) 0.024(2) 0.0015(16) 0.0007(17) -0.0018(17)
C33A 0.020(2) 0.029(2) 0.022(2) 0.0041(16) 0.0033(16) 0.0002(16)
C34A 0.025(2) 0.035(2) 0.033(2) 0.0017(18) 0.0003(18) -0.0004(18)
C35A 0.028(2) 0.030(2) 0.058(3) 0.006(2) 0.001(2) -0.0043(19)
C36A 0.035(3) 0.041(3) 0.055(3) 0.022(2) 0.016(2) 0.001(2)
C37A 0.045(3) 0.047(3) 0.035(3) 0.011(2) 0.018(2) 0.007(2)
C38A 0.032(2) 0.032(2) 0.030(2) 0.0042(19) 0.0049(19) 0.0024(19)
Pd2 0.02234(14) 0.01765(12) 0.01364(12) 0.00086(12) 0.00440(9) 0.00192(12)
P1B 0.0262(5) 0.0230(5) 0.0146(4) 0.0003(4) 0.0030(4) 0.0008(4)
P2B 0.0250(5) 0.0191(5) 0.0160(5) 0.0023(4) 0.0022(4) 0.0005(4)
O1B 0.0309(15) 0.0329(15) 0.0150(13) 0.0032(11) 0.0055(11) 0.0050(12)
O2B 0.0265(14) 0.0255(14) 0.0251(14) 0.0065(11) 0.0056(11) 0.0047(11)
C1B 0.0206(19) 0.0168(18) 0.0206(19) -0.0023(14) 0.0058(15) 0.0012(14)
C2B 0.029(2) 0.0242(18) 0.0199(19) 0.0001(15) 0.0083(16) -0.0027(16)
C3B 0.034(2) 0.032(2) 0.027(2) -0.0016(17) 0.0108(17) -0.0011(18)
C4B 0.030(2) 0.033(2) 0.034(2) -0.0045(18) 0.0132(18) 0.0014(18)
C5B 0.025(2) 0.028(2) 0.037(2) -0.0004(17) 0.0079(17) 0.0023(16)
C6B 0.027(2) 0.0190(18) 0.0219(18) -0.0015(14) 0.0061(15) -0.0013(15)
C7B 0.034(2) 0.0165(17) 0.0225(19) 0.0066(14) 0.0015(16) 0.0011(15)
C8B 0.042(2) 0.029(2) 0.028(2) 0.0010(17) 0.0059(17) 0.0072(18)
C9B 0.039(2) 0.027(2) 0.042(3) 0.0057(18) 0.0069(19) -0.0047(18)
C10B 0.062(3) 0.036(2) 0.026(2) 0.0124(18) 0.011(2) 0.008(2)
C13B 0.038(3) 0.040(3) 0.016(2) 0.0003(18) -0.0018(18) -0.009(2)
C14B 0.068(4) 0.036(3) 0.064(4) -0.004(2) -0.022(3) -0.009(3)
C15B 0.028(2) 0.050(3) 0.079(4) -0.015(3) -0.006(3) -0.006(2)
C16B 0.073(4) 0.111(5) 0.020(2) -0.010(3) -0.009(2) -0.035(4)
C19B 0.037(2) 0.022(2) 0.023(2) -0.0034(17) -0.0072(18) -0.0010(18)
C20B 0.059(3) 0.028(2) 0.042(3) 0.004(2) -0.014(2) -0.019(2)
C21B 0.071(4) 0.061(3) 0.043(3) -0.022(3) 0.009(3) -0.009(3)
C22B 0.048(3) 0.043(3) 0.040(3) -0.005(2) -0.018(2) -0.001(2)
C25B 0.036(2) 0.021(2) 0.030(2) 0.0038(16) 0.0083(18) -0.0048(16)
C26B 0.086(4) 0.031(3) 0.040(3) -0.002(2) 0.005(3) -0.027(3)
C27B 0.057(3) 0.030(2) 0.056(3) 0.022(2) 0.008(2) -0.002(2)
C28B 0.056(3) 0.038(3) 0.069(4) 0.011(2) 0.032(3) -0.008(2)
C31B 0.027(2) 0.025(2) 0.021(2) 0.0051(16) 0.0048(16) 0.0064(17)
C32B 0.027(2) 0.030(2) 0.0204(19) 0.0010(16) 0.0051(16) 0.0000(17)
C33B 0.025(2) 0.025(2) 0.024(2) -0.0061(16) 0.0036(16) 0.0000(16)
C34B 0.028(2) 0.030(2) 0.023(2) 0.0038(16) 0.0020(17) -0.0014(17)
C35B 0.023(2) 0.034(2) 0.045(3) -0.006(2) 0.0025(19) 0.0043(18)
C36B 0.030(2) 0.033(2) 0.054(3) -0.014(2) 0.016(2) 0.0025(19)
C37B 0.046(3) 0.048(3) 0.034(3) -0.013(2) 0.021(2) -0.007(2)
C38B 0.033(2) 0.026(2) 0.025(2) 0.0006(17) 0.0037(18) -0.0002(18)
Pd3 0.02480(13) 0.01982(13) 0.02227(12) -0.00174(11) 0.00559(10) -0.00255(11)
P1C 0.0278(5) 0.0252(5) 0.0220(4) -0.0016(4) 0.0074(4) -0.0038(4)
P2C 0.0419(6) 0.0199(5) 0.0260(5) -0.0022(4) 0.0070(4) -0.0036(4)
O1C 0.0345(16) 0.0317(14) 0.0278(14) -0.0018(12) 0.0121(12) -0.0058(12)
O2C 0.0525(18) 0.0257(14) 0.0324(15) -0.0021(12) 0.0080(13) -0.0138(13)
C1C 0.0204(18) 0.0219(18) 0.0247(19) 0.0047(15) 0.0016(15) -0.0010(14)
C2C 0.027(2) 0.028(2) 0.029(2) 0.0083(16) 0.0018(16) 0.0033(16)
C3C 0.036(2) 0.040(2) 0.027(2) 0.0076(18) 0.0098(17) 0.0055(19)
C4C 0.032(2) 0.039(2) 0.044(3) 0.016(2) 0.009(2) -0.0031(19)
C5C 0.031(2) 0.029(2) 0.042(3) 0.0078(19) -0.0039(19) -0.0048(18)
C6C 0.032(2) 0.027(2) 0.027(2) 0.0064(16) 0.0015(16) -0.0012(16)
C7C 0.031(2) 0.035(2) 0.033(2) -0.0026(18) 0.0015(17) -0.0054(18)
C8C 0.038(3) 0.054(3) 0.043(3) -0.004(2) -0.001(2) -0.002(2)
C9C 0.049(3) 0.039(3) 0.054(3) 0.008(2) -0.007(2) -0.003(2)
C10C 0.054(3) 0.064(3) 0.028(2) -0.004(2) -0.002(2) -0.012(2)
C13C 0.044(2) 0.0229(19) 0.029(2) -0.0023(16) 0.0149(18) -0.0003(17)
C14C 0.050(3) 0.033(2) 0.048(3) 0.005(2) 0.003(2) 0.014(2)
C15C 0.057(3) 0.029(2) 0.041(3) 0.0007(19) 0.011(2) -0.005(2)
C16C 0.068(3) 0.043(3) 0.041(3) -0.006(2) 0.022(2) 0.005(2)
C19C 0.063(3) 0.029(2) 0.049(3) -0.007(2) 0.018(2) 0.010(2)
C21C 0.066(4) 0.051(3) 0.130(6) -0.017(4) 0.045(4) 0.006(3)
C22C 0.101(5) 0.043(3) 0.132(6) -0.043(4) 0.044(5) -0.009(3)
C25C 0.059(3) 0.032(2) 0.028(2) 0.0032(18) -0.003(2) -0.007(2)
C26C 0.067(4) 0.082(4) 0.051(4) 0.007(3) -0.010(3) 0.028(3)
C27C 0.123(6) 0.061(4) 0.053(4) 0.000(3) -0.019(4) -0.031(4)
C28C 0.075(5) 0.099(6) 0.048(3) 0.039(3) 0.000(3) -0.024(4)
C31C 0.038(2) 0.026(2) 0.026(2) -0.0023(16) 0.0088(17) -0.0019(17)
C32C 0.027(2) 0.034(2) 0.025(2) 0.0010(17) 0.0009(16) -0.0002(17)
C33C 0.0236(19) 0.0245(19) 0.0258(19) 0.0057(15) 0.0033(16) 0.0044(15)
C34C 0.027(2) 0.028(2) 0.035(2) -0.0004(17) -0.0008(17) 0.0027(16)
C35C 0.023(2) 0.027(2) 0.060(3) 0.0015(19) 0.0018(19) -0.0021(16)
C36C 0.031(2) 0.033(2) 0.062(3) 0.012(2) 0.019(2) -0.0006(18)
C37C 0.046(3) 0.028(2) 0.043(2) 0.0059(19) 0.021(2) 0.0034(18)
C38C 0.041(3) 0.024(2) 0.032(2) 0.0008(18) 0.0089(18) 0.0034(18)

loop_
_atom_type_symbol
_atom_type_description
_atom_type_scat_dispersion_real
_atom_type_scat_dispersion_imag
_atom_type_scat_source
C C -0.0020 0.0020 'L. Kissel & R.H. Pratt, Acta Cryst A (1990), A46, 170-175'
H H 0.0000 0.0000 'International Tables Vol C Tables 4.2.6.8 and 6.1.1.4'
O O -0.0041 0.0074 'L. Kissel & R.H. Pratt, Acta Cryst A (1990), A46, 170-175'
P P 0.1013 0.1134 'L. Kissel & R.H. Pratt, Acta Cryst A (1990), A46, 170-175'
Pd Pd -1.0437 1.1817 'L. Kissel & R.H. Pratt, Acta Cryst A (1990), A46, 170-175'

loop_
_geom_angle_atom_site_label_1
_geom_angle_atom_site_label_2
_geom_angle_atom_site_label_3
_geom_angle
C1A Pd1 C31A 179.27(18)
C1A Pd1 P2A 79.90(12)
C31A Pd1 P2A 99.72(12)
C1A Pd1 P1A 80.15(12)
C31A Pd1 P1A 100.24(12)
P2A Pd1 P1A 160.03(4)
O1A P1A C13A 100.9(2)
O1A P1A C7A 100.8(2)
C13A P1A C7A 115.3(2)
O1A P1A Pd1 105.20(11)
C13A P1A Pd1 115.28(18)
C7A P1A Pd1 116.14(16)
O2A P2A C19A 101.04(18)
O2A P2A C25A 100.89(17)
C19A P2A C25A 114.6(2)
O2A P2A Pd1 105.12(11)
C19A P2A Pd1 116.16(15)
C25A P2A Pd1 115.83(13)
C2A O1A P1A 114.7(3)
C6A O2A P2A 114.4(2)
C6A C1A C2A 116.8(4)
C6A C1A Pd1 121.8(3)
C2A C1A Pd1 121.3(3)
C3A C2A C1A 123.0(4)
C3A C2A O1A 118.4(4)
C1A C2A O1A 118.6(4)
C2A C3A C4A 117.5(4)
C2A C3A H3A 121.2
C4A C3A H3A 121.2
C5A C4A C3A 122.0(4)
C5A C4A H4A 119.0
C3A C4A H4A 119.0
C4A C5A C6A 118.1(4)
C4A C5A H5A 121.0
C6A C5A H5A 121.0
C1A C6A O2A 118.6(3)
C1A C6A C5A 122.5(4)
O2A C6A C5A 118.9(4)
C9A C7A C8A 109.1(5)
C9A C7A C10A 110.4(5)
C8A C7A C10A 109.6(4)
C9A C7A P1A 104.6(3)
C8A C7A P1A 109.5(3)
C10A C7A P1A 113.5(4)
C7A C8A H8A 109.5
C7A C8A H8B 109.5
H8A C8A H8B 109.5
C7A C8A H8C 109.5
H8A C8A H8C 109.5
H8B C8A H8C 109.5
C7A C9A H9A 109.5
C7A C9A H9B 109.5
H9A C9A H9B 109.5
C7A C9A H9C 109.5
H9A C9A H9C 109.5
H9B C9A H9C 109.5
C7A C10A H10A 109.5
C7A C10A H10B 109.5
H10A C10A H10B 109.5
C7A C10A H10C 109.5
H10A C10A H10C 109.5
H10B C10A H10C 109.5
C15A C13A C16A 116.9(5)
C15A C13A C14A 108.3(5)
C16A C13A C14A 99.2(5)
C15A C13A C16 97.1(7)
C14A C13A C16 123.8(7)
C15A C13A P1A 110.7(4)
C16A C13A P1A 115.1(5)
C14A C13A P1A 105.0(3)
C16 C13A P1A 111.4(6)
C13A C14A H14A 109.5
C13A C14A H14B 109.5
H14A C14A H14B 109.5
C13A C14A H14C 109.5
H14A C14A H14C 109.5
H14B C14A H14C 109.5
C13A C15A H15A 109.5
C13A C15A H15B 109.5
H15A C15A H15B 109.5
C13A C15A H15C 109.5
H15A C15A H15C 109.5
H15B C15A H15C 109.5
C13A C16A H16A 109.5
C13A C16A H16B 109.5
C13A C16A H16C 109.5
C13A C16 H16J 109.5
C13A C16 H16K 109.5
H16J C16 H16K 109.5
C13A C16 H16L 109.5
H16J C16 H16L 109.5
H16K C16 H16L 109.5
C21A C19A C22A 108.9(4)
C21A C19A C20A 109.2(4)
C22A C19A C20A 109.9(4)
C21A C19A P2A 110.8(4)
C22A C19A P2A 113.6(3)
C20A C19A P2A 104.4(3)
C19A C20A H20A 109.5
C19A C20A H20B 109.5
H20A C20A H20B 109.5
C19A C20A H20C 109.5
H20A C20A H20C 109.5
H20B C20A H20C 109.5
C19A C21A H21A 109.5
C19A C21A H21B 109.5
H21A C21A H21B 109.5
C19A C21A H21C 109.5
H21A C21A H21C 109.5
H21B C21A H21C 109.5
C19A C22A H22A 109.5
C19A C22A H22B 109.5
H22A C22A H22B 109.5
C19A C22A H22C 109.5
H22A C22A H22C 109.5
H22B C22A H22C 109.5
C26A C25A C28A 107.8(4)
C26A C25A C27A 109.3(4)
C28A C25A C27A 111.0(4)
C26A C25A P2A 105.5(3)
C28A C25A P2A 110.2(3)
C27A C25A P2A 112.8(3)
C25A C26A H26A 109.5
C25A C26A H26B 109.5
H26A C26A H26B 109.5
C25A C26A H26C 109.5
H26A C26A H26C 109.5
H26B C26A H26C 109.5
C25A C27A H27A 109.5
C25A C27A H27B 109.5
H27A C27A H27B 109.5
C25A C27A H27C 109.5
H27A C27A H27C 109.5
H27B C27A H27C 109.5
C25A C28A H28A 109.5
C25A C28A H28B 109.5
H28A C28A H28B 109.5
C25A C28A H28C 109.5
H28A C28A H28C 109.5
H28B C28A H28C 109.5
C32A C31A Pd1 177.7(4)
C31A C32A C33A 178.3(5)
C38A C33A C34A 117.8(4)
C38A C33A C32A 121.3(4)
C34A C33A C32A 120.9(4)
C35A C34A C33A 120.6(4)
C35A C34A H34A 119.7
C33A C34A H34A 119.7
C34A C35A C36A 120.9(5)
C34A C35A H35A 119.5
C36A C35A H35A 119.5
C37A C36A C35A 119.4(4)
C37A C36A H36A 120.3
C35A C36A H36A 120.3
C36A C37A C38A 121.2(5)
C36A C37A H37A 119.4
C38A C37A H37A 119.4
C37A C38A C33A 120.2(4)
C37A C38A H38A 119.9
C33A C38A H38A 119.9
C1B Pd2 C31B 178.85(17)
C1B Pd2 P2B 80.00(11)
C31B Pd2 P2B 101.00(12)
C1B Pd2 P1B 79.83(11)
C31B Pd2 P1B 99.18(12)
P2B Pd2 P1B 159.79(4)
O1B P1B C7B 101.10(16)
O1B P1B C13B 100.83(19)
C7B P1B C13B 114.63(19)
O1B P1B Pd2 105.19(10)
C7B P1B Pd2 116.17(13)
C13B P1B Pd2 115.77(15)
O2B P2B C19B 100.47(18)
O2B P2B C25B 100.99(17)
C19B P2B C25B 114.36(19)
O2B P2B Pd2 105.21(10)
C19B P2B Pd2 117.29(13)
C25B P2B Pd2 115.21(14)
C2B O1B P1B 114.6(2)
C6B O2B P2B 115.1(2)
C2B C1B C6B 116.6(3)
C2B C1B Pd2 121.9(3)
C6B C1B Pd2 121.5(3)
C1B C2B C3B 123.0(4)
C1B C2B O1B 118.4(3)
C3B C2B O1B 118.6(3)
C4B C3B C2B 117.8(4)
C4B C3B H3B 121.1
C2B C3B H3B 121.1
C5B C4B C3B 121.8(4)
C5B C4B H4B 119.1
C3B C4B H4B 119.1
C4B C5B C6B 118.2(4)
C4B C5B H5B 120.9
C6B C5B H5B 120.9
C5B C6B C1B 122.6(4)
C5B C6B O2B 119.3(3)
C1B C6B O2B 118.1(3)
C8B C7B C9B 108.8(3)
C8B C7B C10B 110.7(3)
C9B C7B C10B 109.1(3)
C8B C7B P1B 110.5(3)
C9B C7B P1B 104.0(3)
C10B C7B P1B 113.5(3)
C7B C8B H8D 109.5
C7B C8B H8E 109.5
H8D C8B H8E 109.5
C7B C8B H8F 109.5
H8D C8B H8F 109.5
H8E C8B H8F 109.5
C7B C9B H9D 109.5
C7B C9B H9E 109.5
H9D C9B H9E 109.5
C7B C9B H9F 109.5
H9D C9B H9F 109.5
H9E C9B H9F 109.5
C7B C10B H10D 109.5
C7B C10B H10E 109.5
H10D C10B H10E 109.5
C7B C10B H10F 109.5
H10D C10B H10F 109.5
H10E C10B H10F 109.5
C15B C13B C16B 110.2(4)
C15B C13B C14B 107.7(4)
C16B C13B C14B 109.6(4)
C15B C13B P1B 110.7(3)
C16B C13B P1B 113.6(4)
C14B C13B P1B 104.8(3)
C13B C14B H14D 109.5
C13B C14B H14E 109.5
H14D C14B H14E 109.5
C13B C14B H14F 109.5
H14D C14B H14F 109.5
H14E C14B H14F 109.5
C13B C15B H15D 109.5
C13B C15B H15E 109.5
H15D C15B H15E 109.5
C13B C15B H15F 109.5
H15D C15B H15F 109.5
H15E C15B H15F 109.5
C13B C16B H16D 109.5
C13B C16B H16E 109.5
H16D C16B H16E 109.5
C13B C16B H16F 109.5
H16D C16B H16F 109.5
H16E C16B H16F 109.5
C21B C19B C20B 108.7(4)
C21B C19B C22B 110.5(4)
C20B C19B C22B 107.8(4)
C21B C19B P2B 111.3(3)
C20B C19B P2B 104.8(3)
C22B C19B P2B 113.5(3)
C19B C20B H20D 109.5
C19B C20B H20E 109.5
H20D C20B H20E 109.5
C19B C20B H20F 109.5
H20D C20B H20F 109.5
H20E C20B H20F 109.5
C19B C21B H21D 109.5
C19B C21B H21E 109.5
H21D C21B H21E 109.5
C19B C21B H21F 109.5
H21D C21B H21F 109.5
H21E C21B H21F 109.5
C19B C22B H22D 109.5
C19B C22B H22E 109.5
H22D C22B H22E 109.5
C19B C22B H22F 109.5
H22D C22B H22F 109.5
H22E C22B H22F 109.5
C27B C25B C28B 110.9(4)
C27B C25B C26B 109.0(4)
C28B C25B C26B 108.9(4)
C27B C25B P2B 113.7(3)
C28B C25B P2B 109.8(3)
C26B C25B P2B 104.2(3)
C25B C26B H26D 109.5
C25B C26B H26E 109.5
H26D C26B H26E 109.5
C25B C26B H26F 109.5
H26D C26B H26F 109.5
H26E C26B H26F 109.5
C25B C27B H27D 109.5
C25B C27B H27E 109.5
H27D C27B H27E 109.5
C25B C27B H27F 109.5
H27D C27B H27F 109.5
H27E C27B H27F 109.5
C25B C28B H28D 109.5
C25B C28B H28E 109.5
H28D C28B H28E 109.5
C25B C28B H28F 109.5
H28D C28B H28F 109.5
H28E C28B H28F 109.5
C32B C31B Pd2 175.0(4)
C31B C32B C33B 176.8(4)
C38B C33B C34B 119.1(4)
C38B C33B C32B 120.8(4)
C34B C33B C32B 120.1(4)
C35B C34B C33B 120.4(4)
C35B C34B H34B 119.8
C33B C34B H34B 119.8
C34B C35B C36B 120.0(4)
C34B C35B H35B 120.0
C36B C35B H35B 120.0
C37B C36B C35B 120.2(4)
C37B C36B H36B 119.9
C35B C36B H36B 119.9
C36B C37B C38B 120.2(4)
C36B C37B H37B 119.9
C38B C37B H37B 119.9
C33B C38B C37B 120.1(4)
C33B C38B H38B 119.9
C37B C38B H38B 119.9
C1C Pd3 C31C 178.75(18)
C1C Pd3 P2C 80.25(12)
C31C Pd3 P2C 98.77(11)
C1C Pd3 P1C 79.56(11)
C31C Pd3 P1C 101.39(11)
P2C Pd3 P1C 159.79(4)
O1C P1C C13C 100.59(17)
O1C P1C C7C 102.41(17)
C13C P1C C7C 114.78(19)
O1C P1C Pd3 105.75(10)
C13C P1C Pd3 115.67(13)
C7C P1C Pd3 114.98(14)
O2C P2C C19C 101.27(19)
O2C P2C C25C 101.57(19)
C19C P2C C25C 114.0(2)
O2C P2C Pd3 104.99(11)
C19C P2C Pd3 117.62(16)
C25C P2C Pd3 114.43(14)
C2C O1C P1C 114.0(2)
C6C O2C P2C 115.0(2)
C2C C1C C6C 116.7(4)
C2C C1C Pd3 122.0(3)
C6C C1C Pd3 121.2(3)
C1C C2C O1C 118.5(3)
C1C C2C C3C 122.7(4)
O1C C2C C3C 118.8(4)
C4C C3C C2C 117.8(4)
C4C C3C H3C 121.1
C2C C3C H3C 121.1
C3C C4C C5C 122.1(4)
C3C C4C H4C 119.0
C5C C4C H4C 119.0
C6C C5C C4C 117.6(4)
C6C C5C H5C 121.2
C4C C5C H5C 121.2
O2C C6C C5C 118.6(4)
O2C C6C C1C 118.3(3)
C5C C6C C1C 123.1(4)
C8C C7C C10C 110.5(4)
C8C C7C C9C 109.5(4)
C10C C7C C9C 108.5(4)
C8C C7C P1C 109.9(3)
C10C C7C P1C 112.9(3)
C9C C7C P1C 105.3(3)
C7C C8C H8G 109.5
C7C C8C H8H 109.5
H8G C8C H8H 109.5
C7C C8C H8I 109.5
H8G C8C H8I 109.5
H8H C8C H8I 109.5
C7C C9C H9G 109.5
C7C C9C H9H 109.5
H9G C9C H9H 109.5
C7C C9C H9I 109.5
H9G C9C H9I 109.5
H9H C9C H9I 109.5
C7C C10C H10G 109.5
C7C C10C H10H 109.5
H10G C10C H10H 109.5
C7C C10C H10I 109.5
H10G C10C H10I 109.5
H10H C10C H10I 109.5
C15C C13C C14C 108.8(4)
C15C C13C C16C 110.8(3)
C14C C13C C16C 108.2(4)
C15C C13C P1C 109.5(3)
C14C C13C P1C 105.0(3)
C16C C13C P1C 114.3(3)
C13C C14C H14G 109.5
C13C C14C H14H 109.5
H14G C14C H14H 109.5
C13C C14C H14I 109.5
H14G C14C H14I 109.5
H14H C14C H14I 109.5
C13C C15C H15G 109.5
C13C C15C H15H 109.5
H15G C15C H15H 109.5
C13C C15C H15I 109.5
H15G C15C H15I 109.5
H15H C15C H15I 109.5
C13C C16C H16G 109.5
C13C C16C H16H 109.5
H16G C16C H16H 109.5
C13C C16C H16I 109.5
H16G C16C H16I 109.5
H16H C16C H16I 109.5
C21C C19C C20C 119.8(6)
C21C C19C C22C 110.0(5)
C20C C19C C22C 101.6(6)
C21C C19C C20 92.5(7)
C22C C19C C20 123.9(7)
C21C C19C P2C 110.4(3)
C20C C19C P2C 103.4(5)
C22C C19C P2C 111.2(4)
C20 C19C P2C 107.2(6)
C19C C20C H20G 109.5
C19C C20C H20H 109.5
C19C C20C H20I 109.5
C19C C20 H20J 109.5
C19C C20 H20K 109.5
H20J C20 H20K 109.5
C19C C20 H20L 109.5
H20J C20 H20L 109.5
H20K C20 H20L 109.5
C19C C21C H21G 109.5
C19C C21C H21H 109.5
H21G C21C H21H 109.5
C19C C21C H21I 109.5
H21G C21C H21I 109.5
H21H C21C H21I 109.5
C19C C22C H22G 109.5
C19C C22C H22H 109.5
H22G C22C H22H 109.5
C19C C22C H22I 109.5
H22G C22C H22I 109.5
H22H C22C H22I 109.5
C28C C25C C27C 112.1(5)
C28C C25C C26C 108.2(5)
C27C C25C C26C 107.9(5)
C28C C25C P2C 110.9(4)
C27C C25C P2C 114.2(3)
C26C C25C P2C 102.9(3)
C25C C26C H26G 109.5
C25C C26C H26H 109.5
H26G C26C H26H 109.5
C25C C26C H26I 109.5
H26G C26C H26I 109.5
H26H C26C H26I 109.5
C25C C27C H27G 109.5
C25C C27C H27H 109.5
H27G C27C H27H 109.5
C25C C27C H27I 109.5
H27G C27C H27I 109.5
H27H C27C H27I 109.5
C25C C28C H28G 109.5
C25C C28C H28H 109.5
H28G C28C H28H 109.5
C25C C28C H28I 109.5
H28G C28C H28I 109.5
H28H C28C H28I 109.5
C32C C31C Pd3 178.1(4)
C31C C32C C33C 179.0(5)
C34C C33C C38C 119.6(4)
C34C C33C C32C 120.8(4)
C38C C33C C32C 119.6(4)
C33C C34C C35C 120.0(4)
C33C C34C H34C 120.0
C35C C34C H34C 120.0
C36C C35C C34C 120.7(4)
C36C C35C H35C 119.6
C34C C35C H35C 119.6
C37C C36C C35C 119.7(4)
C37C C36C H36C 120.1
C35C C36C H36C 120.1
C36C C37C C38C 120.1(4)
C36C C37C H37C 120.0
C38C C37C H37C 120.0
C33C C38C C37C 119.9(4)
C33C C38C H38C 120.1
C37C C38C H38C 120.1

loop_
_geom_bond_atom_site_label_1
_geom_bond_atom_site_label_2
_geom_bond_distance
Pd1 C1A 2.011(4)
Pd1 C31A 2.016(4)
Pd1 P2A 2.2720(10)
Pd1 P1A 2.2745(11)
P1A O1A 1.655(3)
P1A C13A 1.849(5)
P1A C7A 1.854(5)
P2A O2A 1.660(3)
P2A C19A 1.841(5)
P2A C25A 1.848(4)
O1A C2A 1.394(5)
O2A C6A 1.393(5)
C1A C6A 1.379(6)
C1A C2A 1.392(6)
C2A C3A 1.384(6)
C3A C4A 1.391(7)
C3A H3A 0.9500
C4A C5A 1.374(7)
C4A H4A 0.9500
C5A C6A 1.398(6)
C5A H5A 0.9500
C7A C9A 1.509(7)
C7A C8A 1.534(7)
C7A C10A 1.541(6)
C8A H8A 0.9800
C8A H8B 0.9800
C8A H8C 0.9800
C9A H9A 0.9800
C9A H9B 0.9800
C9A H9C 0.9800
C10A H10A 0.9800
C10A H10B 0.9800
C10A H10C 0.9800
C13A C15A 1.519(7)
C13A C16A 1.532(9)
C13A C14A 1.536(7)
C13A C16 1.565(15)
C14A H14A 0.9800
C14A H14B 0.9800
C14A H14C 0.9800
C15A H15A 0.9800
C15A H15B 0.9800
C15A H15C 0.9800
C16A H16A 0.9800
C16A H16B 0.9800
C16A H16C 0.9800
C16 H16J 0.9800
C16 H16K 0.9800
C16 H16L 0.9800
C19A C21A 1.520(7)
C19A C22A 1.535(6)
C19A C20A 1.537(7)
C20A H20A 0.9800
C20A H20B 0.9800
C20A H20C 0.9800
C21A H21A 0.9800
C21A H21B 0.9800
C21A H21C 0.9800
C22A H22A 0.9800
C22A H22B 0.9800
C22A H22C 0.9800
C25A C26A 1.533(6)
C25A C28A 1.536(7)
C25A C27A 1.536(6)
C26A H26A 0.9800
C26A H26B 0.9800
C26A H26C 0.9800
C27A H27A 0.9800
C27A H27B 0.9800
C27A H27C 0.9800
C28A H28A 0.9800
C28A H28B 0.9800
C28A H28C 0.9800
C31A C32A 1.213(6)
C32A C33A 1.444(6)
C33A C38A 1.406(6)
C33A C34A 1.411(6)
C34A C35A 1.374(6)
C34A H34A 0.9500
C35A C36A 1.378(7)
C35A H35A 0.9500
C36A C37A 1.374(7)
C36A H36A 0.9500
C37A C38A 1.382(6)
C37A H37A 0.9500
C38A H38A 0.9500
Pd2 C1B 2.020(4)
Pd2 C31B 2.027(4)
Pd2 P2B 2.2753(10)
Pd2 P1B 2.2802(10)
P1B O1B 1.662(3)
P1B C7B 1.851(4)
P1B C13B 1.860(5)
P2B O2B 1.654(3)
P2B C19B 1.851(4)
P2B C25B 1.856(4)
O1B C2B 1.401(5)
O2B C6B 1.395(4)
C1B C2B 1.381(5)
C1B C6B 1.393(5)
C2B C3B 1.389(6)
C3B C4B 1.383(6)
C3B H3B 0.9500
C4B C5B 1.377(6)
C4B H4B 0.9500
C5B C6B 1.385(5)
C5B H5B 0.9500
C7B C8B 1.519(6)
C7B C9B 1.539(5)
C7B C10B 1.543(5)
C8B H8D 0.9800
C8B H8E 0.9800
C8B H8F 0.9800
C9B H9D 0.9800
C9B H9E 0.9800
C9B H9F 0.9800
C10B H10D 0.9800
C10B H10E 0.9800
C10B H10F 0.9800
C13B C15B 1.516(7)
C13B C16B 1.520(6)
C13B C14B 1.539(6)
C14B H14D 0.9800
C14B H14E 0.9800
C14B H14F 0.9800
C15B H15D 0.9800
C15B H15E 0.9800
C15B H15F 0.9800
C16B H16D 0.9800
C16B H16E 0.9800
C16B H16F 0.9800
C19B C21B 1.534(8)
C19B C20B 1.536(6)
C19B C22B 1.543(6)
C20B H20D 0.9800
C20B H20E 0.9800
C20B H20F 0.9800
C21B H21D 0.9800
C21B H21E 0.9800
C21B H21F 0.9800
C22B H22D 0.9800
C22B H22E 0.9800
C22B H22F 0.9800
C25B C27B 1.514(6)
C25B C28B 1.523(6)
C25B C26B 1.537(6)
C26B H26D 0.9800
C26B H26E 0.9800
C26B H26F 0.9800
C27B H27D 0.9800
C27B H27E 0.9800
C27B H27F 0.9800
C28B H28D 0.9800
C28B H28E 0.9800
C28B H28F 0.9800
C31B C32B 1.211(5)
C32B C33B 1.433(5)
C33B C38B 1.386(6)
C33B C34B 1.407(6)
C34B C35B 1.387(6)
C34B H34B 0.9500
C35B C36B 1.389(6)
C35B H35B 0.9500
C36B C37B 1.379(7)
C36B H36B 0.9500
C37B C38B 1.404(6)
C37B H37B 0.9500
C38B H38B 0.9500
Pd3 C1C 2.011(4)
Pd3 C31C 2.018(4)
Pd3 P2C 2.2664(10)
Pd3 P1C 2.2750(10)
P1C O1C 1.659(3)
P1C C13C 1.844(4)
P1C C7C 1.852(4)
P2C O2C 1.656(3)
P2C C19C 1.860(5)
P2C C25C 1.863(4)
O1C C2C 1.394(5)
O2C C6C 1.387(5)
C1C C2C 1.391(5)
C1C C6C 1.394(5)
C2C C3C 1.407(6)
C3C C4C 1.379(6)
C3C H3C 0.9500
C4C C5C 1.400(6)
C4C H4C 0.9500
C5C C6C 1.392(6)
C5C H5C 0.9500
C7C C8C 1.522(6)
C7C C10C 1.538(6)
C7C C9C 1.541(6)
C8C H8G 0.9800
C8C H8H 0.9800
C8C H8I 0.9800
C9C H9G 0.9800
C9C H9H 0.9800
C9C H9I 0.9800
C10C H10G 0.9800
C10C H10H 0.9800
C10C H10I 0.9800
C13C C15C 1.524(6)
C13C C14C 1.533(6)
C13C C16C 1.558(6)
C14C H14G 0.9800
C14C H14H 0.9800
C14C H14I 0.9800
C15C H15G 0.9800
C15C H15H 0.9800
C15C H15I 0.9800
C16C H16G 0.9800
C16C H16H 0.9800
C16C H16I 0.9800
C19C C21C 1.529(7)
C19C C20C 1.534(10)
C19C C22C 1.546(7)
C19C C20 1.588(12)
C20C H20G 0.9800
C20C H20H 0.9800
C20C H20I 0.9800
C20 H20J 0.9800
C20 H20K 0.9800
C20 H20L 0.9800
C21C H21G 0.9800
C21C H21H 0.9800
C21C H21I 0.9800
C22C H22G 0.9800
C22C H22H 0.9800
C22C H22I 0.9800
C25C C28C 1.521(7)
C25C C27C 1.523(7)
C25C C26C 1.537(8)
C26C H26G 0.9800
C26C H26H 0.9800
C26C H26I 0.9800
C27C H27G 0.9800
C27C H27H 0.9800
C27C H27I 0.9800
C28C H28G 0.9800
C28C H28H 0.9800
C28C H28I 0.9800
C31C C32C 1.210(6)
C32C C33C 1.444(5)
C33C C34C 1.383(5)
C33C C38C 1.383(5)
C34C C35C 1.386(6)
C34C H34C 0.9500
C35C C36C 1.382(6)
C35C H35C 0.9500
C36C C37C 1.367(6)
C36C H36C 0.9500
C37C C38C 1.410(6)
C37C H37C 0.9500
C38C H38C 0.9500

loop_
_geom_torsion_atom_site_label_1
_geom_torsion_atom_site_label_2
_geom_torsion_atom_site_label_3
_geom_torsion_atom_site_label_4
_geom_torsion
C1A Pd1 P1A O1A 1.55(16)
C31A Pd1 P1A O1A -179.07(17)
P2A Pd1 P1A O1A -0.75(19)
C1A Pd1 P1A C13A 111.7(2)
C31A Pd1 P1A C13A -68.9(2)
P2A Pd1 P1A C13A 109.4(2)
C1A Pd1 P1A C7A -109.0(2)
C31A Pd1 P1A C7A 70.4(2)
P2A Pd1 P1A C7A -111.3(2)
C1A Pd1 P2A O2A 2.06(16)
C31A Pd1 P2A O2A -177.31(16)
P1A Pd1 P2A O2A 4.36(18)
C1A Pd1 P2A C19A 112.8(2)
C31A Pd1 P2A C19A -66.6(2)
P1A Pd1 P2A C19A 115.1(2)
C1A Pd1 P2A C25A -108.32(19)
C31A Pd1 P2A C25A 72.3(2)
P1A Pd1 P2A C25A -106.02(18)
C13A P1A O1A C2A -122.5(3)
C7A P1A O1A C2A 118.8(3)
Pd1 P1A O1A C2A -2.3(3)
C19A P2A O2A C6A -124.9(3)
C25A P2A O2A C6A 117.1(3)
Pd1 P2A O2A C6A -3.7(3)
C31A Pd1 C1A C6A 58(15)
P2A Pd1 C1A C6A -0.4(3)
P1A Pd1 C1A C6A -179.6(3)
C31A Pd1 C1A C2A -123(15)
P2A Pd1 C1A C2A 178.4(4)
P1A Pd1 C1A C2A -0.8(3)
C6A C1A C2A C3A -1.2(6)
Pd1 C1A C2A C3A 180.0(3)
C6A C1A C2A O1A 178.4(3)
Pd1 C1A C2A O1A -0.5(5)
P1A O1A C2A C3A -178.4(3)
P1A O1A C2A C1A 2.0(5)
C1A C2A C3A C4A 1.6(7)
O1A C2A C3A C4A -177.9(4)
C2A C3A C4A C5A -1.2(7)
C3A C4A C5A C6A 0.3(7)
C2A C1A C6A O2A 179.2(3)
Pd1 C1A C6A O2A -1.9(5)
C2A C1A C6A C5A 0.2(6)
Pd1 C1A C6A C5A 179.1(3)
P2A O2A C6A C1A 3.8(5)
P2A O2A C6A C5A -177.1(3)
C4A C5A C6A C1A 0.2(7)
C4A C5A C6A O2A -178.8(4)
O1A P1A C7A C9A -63.5(4)
C13A P1A C7A C9A -171.2(4)
Pd1 P1A C7A C9A 49.5(4)
O1A P1A C7A C8A 179.7(3)
C13A P1A C7A C8A 72.0(4)
Pd1 P1A C7A C8A -67.3(4)
O1A P1A C7A C10A 56.8(4)
C13A P1A C7A C10A -50.8(5)
Pd1 P1A C7A C10A 169.9(4)
O1A P1A C13A C15A -166.7(4)
C7A P1A C13A C15A -59.1(5)
Pd1 P1A C13A C15A 80.6(4)
O1A P1A C13A C16A -31.4(4)
C7A P1A C13A C16A 76.2(5)
Pd1 P1A C13A C16A -144.2(4)
O1A P1A C13A C14A 76.6(4)
C7A P1A C13A C14A -175.8(4)
Pd1 P1A C13A C14A -36.1(5)
O1A P1A C13A C16 -59.8(7)
C7A P1A C13A C16 47.8(7)
Pd1 P1A C13A C16 -172.6(6)
O2A P2A C19A C21A -164.0(4)
C25A P2A C19A C21A -56.5(4)
Pd1 P2A C19A C21A 82.9(4)
O2A P2A C19A C22A -41.1(4)
C25A P2A C19A C22A 66.4(4)
Pd1 P2A C19A C22A -154.2(3)
O2A P2A C19A C20A 78.6(3)
C25A P2A C19A C20A -173.9(3)
Pd1 P2A C19A C20A -34.5(4)
O2A P2A C25A C26A -60.9(3)
C19A P2A C25A C26A -168.5(3)
Pd1 P2A C25A C26A 52.0(3)
O2A P2A C25A C28A -176.9(3)
C19A P2A C25A C28A 75.5(4)
Pd1 P2A C25A C28A -64.1(4)
O2A P2A C25A C27A 58.4(4)
C19A P2A C25A C27A -49.3(4)
Pd1 P2A C25A C27A 171.2(3)
C1A Pd1 C31A C32A 72(20)
P2A Pd1 C31A C32A 130(10)
P1A Pd1 C31A C32A -50(10)
Pd1 C31A C32A C33A -54(22)
C31A C32A C33A C38A -93(16)
C31A C32A C33A C34A 86(16)
C38A C33A C34A C35A 1.1(6)
C32A C33A C34A C35A -178.2(4)
C33A C34A C35A C36A -0.5(7)
C34A C35A C36A C37A -0.2(7)
C35A C36A C37A C38A 0.4(7)
C36A C37A C38A C33A 0.3(7)
C34A C33A C38A C37A -1.0(6)
C32A C33A C38A C37A 178.3(4)
C1B Pd2 P1B O1B -0.63(15)
C31B Pd2 P1B O1B 178.78(16)
P2B Pd2 P1B O1B -4.39(17)
C1B Pd2 P1B C7B -111.47(18)
C31B Pd2 P1B C7B 67.94(19)
P2B Pd2 P1B C7B -115.23(17)
C1B Pd2 P1B C13B 109.7(2)
C31B Pd2 P1B C13B -70.9(2)
P2B Pd2 P1B C13B 105.9(2)
C1B Pd2 P2B O2B 1.53(15)
C31B Pd2 P2B O2B -177.91(16)
P1B Pd2 P2B O2B 5.28(16)
C1B Pd2 P2B C19B 112.1(2)
C31B Pd2 P2B C19B -67.3(2)
P1B Pd2 P2B C19B 115.9(2)
C1B Pd2 P2B C25B -108.75(19)
C31B Pd2 P2B C25B 71.82(19)
P1B Pd2 P2B C25B -104.99(18)
C7B P1B O1B C2B 122.2(3)
C13B P1B O1B C2B -119.8(3)
Pd2 P1B O1B C2B 0.9(3)
C19B P2B O2B C6B -124.1(3)
C25B P2B O2B C6B 118.3(3)
Pd2 P2B O2B C6B -1.9(3)
C31B Pd2 C1B C2B -30(9)
P2B Pd2 C1B C2B 179.1(3)
P1B Pd2 C1B C2B 0.4(3)
C31B Pd2 C1B C6B 150(9)
P2B Pd2 C1B C6B -1.2(3)
P1B Pd2 C1B C6B -179.9(3)
C6B C1B C2B C3B 0.2(6)
Pd2 C1B C2B C3B 180.0(3)
C6B C1B C2B O1B -179.7(3)
Pd2 C1B C2B O1B 0.1(5)
P1B O1B C2B C1B -0.7(5)
P1B O1B C2B C3B 179.4(3)
C1B C2B C3B C4B 0.0(6)
O1B C2B C3B C4B 179.9(4)
C2B C3B C4B C5B 0.8(6)
C3B C4B C5B C6B -1.7(6)
C4B C5B C6B C1B 2.0(6)
C4B C5B C6B O2B -179.4(3)
C2B C1B C6B C5B -1.2(6)
Pd2 C1B C6B C5B 179.0(3)
C2B C1B C6B O2B -179.9(3)
Pd2 C1B C6B O2B 0.3(5)
P2B O2B C6B C5B -177.5(3)
P2B O2B C6B C1B 1.2(4)
O1B P1B C7B C8B 178.6(3)
C13B P1B C7B C8B 71.1(3)
Pd2 P1B C7B C8B -68.2(3)
O1B P1B C7B C9B -64.8(3)
C13B P1B C7B C9B -172.3(3)
Pd2 P1B C7B C9B 48.4(3)
O1B P1B C7B C10B 53.6(3)
C13B P1B C7B C10B -53.9(4)
Pd2 P1B C7B C10B 166.8(3)
O1B P1B C13B C15B -163.9(3)
C7B P1B C13B C15B -56.2(4)
Pd2 P1B C13B C15B 83.3(4)
O1B P1B C13B C16B -39.3(4)
C7B P1B C13B C16B 68.4(4)
Pd2 P1B C13B C16B -152.1(3)
O1B P1B C13B C14B 80.3(4)
C7B P1B C13B C14B -172.1(3)
Pd2 P1B C13B C14B -32.6(4)
O2B P2B C19B C21B -166.9(3)
C25B P2B C19B C21B -59.6(4)
Pd2 P2B C19B C21B 79.8(4)
O2B P2B C19B C20B 75.8(3)
C25B P2B C19B C20B -176.9(3)
Pd2 P2B C19B C20B -37.5(4)
O2B P2B C19B C22B -41.5(4)
C25B P2B C19B C22B 65.8(4)
Pd2 P2B C19B C22B -154.8(3)
O2B P2B C25B C27B 55.7(4)
C19B P2B C25B C27B -51.2(4)
Pd2 P2B C25B C27B 168.5(3)
O2B P2B C25B C28B -179.3(3)
C19B P2B C25B C28B 73.8(4)
Pd2 P2B C25B C28B -66.5(3)
O2B P2B C25B C26B -62.8(3)
C19B P2B C25B C26B -169.8(3)
Pd2 P2B C25B C26B 49.9(3)
C1B Pd2 C31B C32B -29(12)
P2B Pd2 C31B C32B 122(4)
P1B Pd2 C31B C32B -59(4)
Pd2 C31B C32B C33B -1(12)
C31B C32B C33B C38B -139(8)
C31B C32B C33B C34B 39(8)
C38B C33B C34B C35B 0.8(6)
C32B C33B C34B C35B -177.1(4)
C33B C34B C35B C36B 0.6(6)
C34B C35B C36B C37B -1.8(7)
C35B C36B C37B C38B 1.6(7)
C34B C33B C38B C37B -1.0(6)
C32B C33B C38B C37B 176.9(4)
C36B C37B C38B C33B -0.2(7)
C1C Pd3 P1C O1C 3.40(15)
C31C Pd3 P1C O1C -175.77(16)
P2C Pd3 P1C O1C 0.27(17)
C1C Pd3 P1C C13C 113.73(18)
C31C Pd3 P1C C13C -65.4(2)
P2C Pd3 P1C C13C 110.60(18)
C1C Pd3 P1C C7C -108.80(18)
C31C Pd3 P1C C7C 72.03(19)
P2C Pd3 P1C C7C -111.93(18)
C1C Pd3 P2C O2C 2.77(16)
C31C Pd3 P2C O2C -178.04(17)
P1C Pd3 P2C O2C 5.90(18)
C1C Pd3 P2C C19C 114.4(2)
C31C Pd3 P2C C19C -66.4(2)
P1C Pd3 P2C C19C 117.5(2)
C1C Pd3 P2C C25C -107.7(2)
C31C Pd3 P2C C25C 71.5(2)
P1C Pd3 P2C C25C -104.6(2)
C13C P1C O1C C2C -124.5(3)
C7C P1C O1C C2C 116.9(3)
Pd3 P1C O1C C2C -3.8(3)
C19C P2C O2C C6C -127.8(3)
C25C P2C O2C C6C 114.6(3)
Pd3 P2C O2C C6C -4.9(3)
C31C Pd3 C1C C2C 137(8)
P2C Pd3 C1C C2C 175.9(3)
P1C Pd3 C1C C2C -3.0(3)
C31C Pd3 C1C C6C -40(8)
P2C Pd3 C1C C6C -0.6(3)
P1C Pd3 C1C C6C -179.5(3)
C6C C1C C2C O1C 178.2(3)
Pd3 C1C C2C O1C 1.5(5)
C6C C1C C2C C3C -2.5(6)
Pd3 C1C C2C C3C -179.1(3)
P1C O1C C2C C1C 2.0(4)
P1C O1C C2C C3C -177.5(3)
C1C C2C C3C C4C 0.7(6)
O1C C2C C3C C4C -179.9(4)
C2C C3C C4C C5C 0.8(6)
C3C C4C C5C C6C -0.4(6)
P2C O2C C6C C5C -176.8(3)
P2C O2C C6C C1C 5.0(5)
C4C C5C C6C O2C -179.6(4)
C4C C5C C6C C1C -1.5(6)
C2C C1C C6C O2C -179.1(3)
Pd3 C1C C6C O2C -2.4(5)
C2C C1C C6C C5C 2.9(6)
Pd3 C1C C6C C5C 179.5(3)
O1C P1C C7C C8C -168.8(3)
C13C P1C C7C C8C 83.2(3)
Pd3 P1C C7C C8C -54.6(3)
O1C P1C C7C C10C 67.2(3)
C13C P1C C7C C10C -40.7(4)
Pd3 P1C C7C C10C -178.6(3)
O1C P1C C7C C9C -51.0(3)
C13C P1C C7C C9C -159.0(3)
Pd3 P1C C7C C9C 63.2(3)
O1C P1C C13C C15C -168.7(3)
C7C P1C C13C C15C -59.6(3)
Pd3 P1C C13C C15C 77.9(3)
O1C P1C C13C C14C 74.6(3)
C7C P1C C13C C14C -176.3(3)
Pd3 P1C C13C C14C -38.7(3)
O1C P1C C13C C16C -43.8(3)
C7C P1C C13C C16C 65.3(4)
Pd3 P1C C13C C16C -157.1(3)
O2C P2C C19C C21C -173.4(4)
C25C P2C C19C C21C -65.1(4)
Pd3 P2C C19C C21C 72.9(4)
O2C P2C C19C C20C 57.4(5)
C25C P2C C19C C20C 165.6(5)
Pd3 P2C C19C C20C -56.3(5)
O2C P2C C19C C22C -50.9(4)
C25C P2C C19C C22C 57.3(5)
Pd3 P2C C19C C22C -164.6(4)
O2C P2C C19C C20 87.3(7)
C25C P2C C19C C20 -164.5(6)
Pd3 P2C C19C C20 -26.4(7)
O2C P2C C25C C28C 169.7(4)
C19C P2C C25C C28C 61.7(5)
Pd3 P2C C25C C28C -77.7(4)
O2C P2C C25C C27C 41.9(5)
C19C P2C C25C C27C -66.2(5)
Pd3 P2C C25C C27C 154.4(4)
O2C P2C C25C C26C -74.8(4)
C19C P2C C25C C26C 177.2(4)
Pd3 P2C C25C C26C 37.7(4)
C1C Pd3 C31C C32C 64(16)
P2C Pd3 C31C C32C 25(12)
P1C Pd3 C31C C32C -156(12)
Pd3 C31C C32C C33C -4(36)
C31C C32C C33C C34C 170(100)
C31C C32C C33C C38C -10(27)
C38C C33C C34C C35C -1.1(6)
C32C C33C C34C C35C 178.7(4)
C33C C34C C35C C36C 0.4(6)
C34C C35C C36C C37C 0.9(7)
C35C C36C C37C C38C -1.5(7)
C34C C33C C38C C37C 0.5(6)
C32C C33C C38C C37C -179.2(4)
C36C C37C C38C C33C 0.8(7)
